data_9012067
loop_
_publ_author_name
'Rojo, J. M.'
'Mesa, J. L.'
'Pizarro, J. L.'
'Lezama, L.'
'Arriortua, M. I.'
'Rojo, T.'

_publ_section_title
;
 Spectroscopic and magnetic study of the (Mg,M)3(AsO4)2*8H2O (M = Ni2+, Co2+)
 arsenates
 Note: z(Wat2) corrected
;
_journal_name_full 'Materials Research Bulletin'
_journal_page_first 925
_journal_page_last 934
_journal_paper_doi 10.1016/S0025-5408(96)00088-8
_journal_volume 31
_journal_year 1996
_chemical_compound_source Synthetic
_chemical_formula_sum 'As2 H16 Mg2.484 Ni0.516 O16'
_chemical_name_mineral Hornesite
_space_group_IT_number 12
_symmetry_space_group_name_Hall '-C 2y'
_symmetry_space_group_name_H-M 'C 1 2/m 1'
_cell_angle_alpha 90
_cell_angle_beta 105.076
_cell_angle_gamma 90
_cell_formula_units_Z 2
_cell_length_a 10.2573
_cell_length_b 13.4211
_cell_length_c 4.7526
_cell_volume 631.744
_database_code_amcsd 0014376
_exptl_crystal_density_diffrn 2.695
_cod_original_cell_volume 631.745
_cod_original_formula_sum '(Mg2.484 Ni.516) As2 O16 H16'
_cod_database_code 9012067

loop_
_space_group_symop_operation_xyz
x,y,z
1/2+x,1/2+y,z
x,-y,z
1/2+x,1/2-y,z
-x,y,-z
1/2-x,1/2+y,-z
-x,-y,-z
1/2-x,1/2-y,-z

loop_
_atom_site_label
_atom_site_fract_x
_atom_site_fract_y
_atom_site_fract_z
_atom_site_occupancy
_atom_site_U_iso_or_equiv
_atom_site_type_symbol
_atom_site_attached_hydrogens
MgM1 0.00000 0.00000 0.00000 0.64800 0.00557 Mg 0
NiM1 0.00000 0.00000 0.00000 0.35200 0.00557 Ni 0
MgM2 0.00000 0.38390 0.00000 0.91800 0.00557 Mg 0
NiM2 0.00000 0.38390 0.00000 0.08200 0.00557 Ni 0
As 0.31540 0.00000 0.37850 1.00000 0.00557 As 0
O1 0.14980 0.00000 0.38400 1.00000 0.00557 O 0
O2 0.40650 0.00000 0.73700 1.00000 0.00557 O 0
O3 0.33700 0.11080 0.21680 1.00000 0.00557 O 0
Wat1 0.09900 0.11270 -0.18850 1.00000 0.00557 O 2
Wat2 0.40140 0.22530 0.70750 1.00000 0.00557 O 2

loop_
_cod_changelog_entry_id
_cod_changelog_entry_author
_cod_changelog_entry_date
_cod_changelog_entry_text
1
;cod-tools version 3.8.0
Id: cif_guess_AMCSD_atom_types 9574 2023-05-10 09:00:05Z saulius
;
2023-05-10T18:53:44+03:00
;Derived atom types and hydrogen counts
from atom names that follow the AMCSD naming convention
(Wat == water, O-H == hydroxyl).
;

loop_
_cod_related_entry_id
_cod_related_entry_database
_cod_related_entry_code
1 AMCSD 0014376
